data_4124546
loop_
_publ_author_name
'Geri, Jacob B.'
'Szymczak, Nathaniel K.'

_publ_section_title
;
 A Proton-Switchable Bifunctional Ruthenium Complex That Catalyzes Nitrile
 Hydroboration.
;
_journal_issue 40
_journal_name_full 'Journal of the American Chemical Society'
_journal_page_first 12808
_journal_page_last 12814
_journal_paper_doi 10.1021/jacs.5b08406
_journal_volume 137
_journal_year 2015
_chemical_formula_moiety 'C54 H41 N5 O2 P2 Ru'
_chemical_formula_sum 'C54 H41 N5 O2 P2 Ru'
_chemical_formula_weight 954.93
_chemical_name_systematic
;
 ?
;
_space_group_crystal_system monoclinic
_space_group_IT_number 14
_space_group_name_Hall '-P 2yn'
_space_group_name_H-M_alt 'P 1 21/n 1'
_symmetry_space_group_name_Hall '-P 2yn'
_symmetry_space_group_name_H-M 'P 1 21/n 1'
_atom_sites_solution_hydrogens geom
_atom_sites_solution_primary iterative
_audit_creation_date 2014-06-05
_audit_creation_method
;
Olex2 1.2
(compiled 2014.03.12 svn.r2899 for OlexSys, GUI svn.r4796)
;
_cell_angle_alpha 90
_cell_angle_beta 104.748(7)
_cell_angle_gamma 90
_cell_formula_units_Z 4
_cell_length_a 10.8909(2)
_cell_length_b 20.7560(4)
_cell_length_c 19.7148(14)
_cell_measurement_temperature 85
_cell_volume 4309.7(4)
_computing_molecular_graphics 'Olex2 (Dolomanov et al., 2009)'
_computing_publication_material 'Olex2 (Dolomanov et al., 2009)'
_computing_structure_refinement 'ShelXL (Sheldrick, 2008)'
_computing_structure_solution
;
Superflip (Palatinus & Chapuis, 2007;Palatinus & van der Lee, 2008;
Palatinus et al., 2012)
;
_diffrn_ambient_temperature 85
_diffrn_measured_fraction_theta_full 1.000
_diffrn_measured_fraction_theta_max 1.000
_diffrn_radiation_type CuK\a
_diffrn_radiation_wavelength 1.54187
_diffrn_reflns_av_R_equivalents 0.0482
_diffrn_reflns_av_unetI/netI 0.0201
_diffrn_reflns_laue_measured_fraction_full 1.000
_diffrn_reflns_laue_measured_fraction_max 1.000
_diffrn_reflns_limit_h_max 13
_diffrn_reflns_limit_h_min -13
_diffrn_reflns_limit_k_max 25
_diffrn_reflns_limit_k_min -24
_diffrn_reflns_limit_l_max 23
_diffrn_reflns_limit_l_min -23
_diffrn_reflns_number 115261
_diffrn_reflns_point_group_measured_fraction_full 1.000
_diffrn_reflns_point_group_measured_fraction_max 1.000
_diffrn_reflns_theta_full 67.687
_diffrn_reflns_theta_max 68.242
_diffrn_reflns_theta_min 3.147
_exptl_absorpt_coefficient_mu 4.052
_exptl_absorpt_correction_T_max 0.667
_exptl_absorpt_correction_T_min 0.563
_exptl_absorpt_correction_type multi-scan
_exptl_absorpt_process_details 'Jacobson, R. (1998) Private communication'
_exptl_crystal_colour black
_exptl_crystal_density_diffrn 1.472
_exptl_crystal_density_method 'not measured'
_exptl_crystal_description block
_exptl_crystal_F_000 1960.00
_exptl_crystal_size_max 0.14
_exptl_crystal_size_mid 0.14
_exptl_crystal_size_min 0.10
_refine_diff_density_max 0.900
_refine_diff_density_min -1.815
_refine_diff_density_rms 0.179
_refine_ls_extinction_method none
_refine_ls_goodness_of_fit_ref 1.156
_refine_ls_hydrogen_treatment constr
_refine_ls_matrix_type full
_refine_ls_number_parameters 598
_refine_ls_number_reflns 7892
_refine_ls_number_restraints 0
_refine_ls_restrained_S_all 1.156
_refine_ls_R_factor_all 0.0312
_refine_ls_R_factor_gt 0.0310
_refine_ls_shift/su_max 0.003
_refine_ls_shift/su_mean 0.000
_refine_ls_structure_factor_coef Fsqd
_refine_ls_weighting_details 'w=1/[\s^2^(Fo^2^)+(0.1000P)^2^] where P=(Fo^2^+2Fc^2^)/3'
_refine_ls_weighting_scheme calc
_refine_ls_wR_factor_gt 0.1213
_refine_ls_wR_factor_ref 0.1218
_reflns_Friedel_coverage 0.000
_reflns_number_gt 7813
_reflns_number_total 7892
_reflns_threshold_expression 'I > 2\s(I)'
_cod_data_source_file ja5b08406_si_002.cif
_cod_data_source_block 2
_cod_depositor_comments 'Adding full bibliography for 4124543--4124548.cif.'
_cod_database_code 4124546
_shelxl_version_number 2014-3
_shelx_space_group_comment
;
The symmetry employed for this shelxl refinement is uniquely defined
by the following loop, which should always be used as a source of
symmetry information in preference to the above space-group names.
They are only intended as comments.
;
_olex2_refinement_description
;
1. Fixed Uiso
 At 1.2 times of:
  All C(H) groups
 At 1.5 times of:
  All O(H) groups
2. Others
 Sof(O7A)=Sof(O1A)=Sof(H1A)=1-FVAR(1)
 Sof(O1)=Sof(O7)=Sof(H7)=FVAR(1)
3.a Aromatic/amide H refined with riding coordinates:
 C1(H1), C23(H23), C29(H29), C31(H31), C5(H5), C11(H11), C2(H2), C19(H19),
 C27(H27), C3(H3), C4(H4), C38(H38), C40(H40), C51(H51), C54(H54), C55(H55),
 C58(H58), C63(H63), C69(H69), C86(H86), C88(H88), C96(H96), C101(H101),
 C103(H103), C106(H106), C115(H115), C120(H120), C121(H121), C126(H126),
 C131(H131), C137(H137), C143(H143), C147(H147), C150(H150), C155(H155),
 C163(H163), C165(H165), C171(H171), C174(H174), C181(H181)
3.b Idealised tetrahedral OH refined as rotating group:
 O7(H7), O1A(H1A)
;
_olex2_computing_structure_refinement_long 'ShelXL (Sheldrick, 2008)'

loop_
_space_group_symop_operation_xyz
'x, y, z'
'-x+1/2, y+1/2, -z+1/2'
'-x, -y, -z'
'x-1/2, -y-1/2, z-1/2'

loop_
_atom_site_label
_atom_site_type_symbol
_atom_site_fract_x
_atom_site_fract_y
_atom_site_fract_z
_atom_site_U_iso_or_equiv
_atom_site_adp_type
_atom_site_occupancy
_atom_site_site_symmetry_order
_atom_site_calc_flag
_atom_site_refinement_flags_posn
_atom_site_refinement_flags_occupancy
_atom_site_disorder_assembly
_atom_site_disorder_group
Ru4 Ru 0.52718(2) 0.60366(2) 0.29313(2) 0.00991(10) Uani 1 1 d . . . .
P2 P 0.65249(4) 0.69352(2) 0.27462(2) 0.01096(13) Uani 1 1 d . . . .
P7 P 0.40087(4) 0.50978(2) 0.30351(2) 0.01161(13) Uani 1 1 d . . . .
O1 O 0.5594(2) 0.61858(12) 0.41338(19) 0.0136(6) Uani 0.803(11) 1 d . P A 1
O7 O 0.7966(4) 0.55539(9) 0.36184(9) 0.0166(8) Uani 0.803(11) 1 d . P A 1
H7 H 0.7488 0.5850 0.3653 0.025 Uiso 0.803(11) 1 calc GR P A 1
N11 N 0.41040(14) 0.66019(8) 0.32944(8) 0.0127(3) Uani 1 1 d . . . .
N13 N 0.64658(15) 0.54493(8) 0.25348(8) 0.0145(3) Uani 1 1 d . . . .
N16 N 0.26245(15) 0.69102(7) 0.22343(8) 0.0129(3) Uani 1 1 d . . . .
N21 N 0.51529(15) 0.54125(8) 0.13315(8) 0.0156(3) Uani 1 1 d . . . .
C1 C 0.4694(2) 0.84603(10) 0.15350(10) 0.0207(4) Uani 1 1 d . . . .
H1 H 0.4595 0.8632 0.1088 0.025 Uiso 1 1 calc R . . .
N5 N 0.41988(15) 0.61694(8) 0.19730(8) 0.0124(3) Uani 1 1 d . . . .
C12 C 0.56047(17) 0.76564(9) 0.24063(10) 0.0129(4) Uani 1 1 d . . . .
C14 C 0.77299(17) 0.73013(9) 0.34677(10) 0.0145(4) Uani 1 1 d . . . .
C17 C 0.48589(18) 0.43372(9) 0.32869(9) 0.0143(4) Uani 1 1 d . . . .
C23 C 0.42927(19) 0.37374(10) 0.30780(10) 0.0171(4) Uani 1 1 d . . . .
H23 H 0.3468 0.3720 0.2794 0.021 Uiso 1 1 calc R . . .
C29 C 0.3987(2) 0.69418(11) 0.44212(11) 0.0252(5) Uani 1 1 d . . . .
H29 H 0.4294 0.6944 0.4907 0.030 Uiso 1 1 calc R . . .
C31 C 0.15315(19) 0.68247(10) 0.06238(10) 0.0186(4) Uani 1 1 d . . . .
H31 H 0.1083 0.7141 0.0794 0.022 Uiso 1 1 calc R . . .
C5 C 0.94283(19) 0.64698(10) 0.18403(11) 0.0188(4) Uani 1 1 d . . . .
H5 H 1.0305 0.6421 0.1984 0.023 Uiso 1 1 calc R . . .
C10 C 0.28713(18) 0.48749(9) 0.21991(10) 0.0138(4) Uani 1 1 d . . . .
C11 C 0.54597(19) 0.79233(10) 0.17389(10) 0.0175(4) Uani 1 1 d . . . .
H11 H 0.5879 0.7740 0.1430 0.021 Uiso 1 1 calc R . . .
C2 C 0.1194(2) 0.66421(11) -0.00817(10) 0.0231(4) Uani 1 1 d . . . .
H2 H 0.0504 0.6840 -0.0387 0.028 Uiso 1 1 calc R . . .
C19 C 0.74843(19) 0.64384(9) 0.09324(10) 0.0178(4) Uani 1 1 d . . . .
H19 H 0.7056 0.6363 0.0467 0.021 Uiso 1 1 calc R . . .
C27 C 0.1864(2) 0.61733(12) -0.03374(11) 0.0250(4) Uani 1 1 d . . . .
H27 H 0.1605 0.6057 -0.0808 0.030 Uiso 1 1 calc R . . .
C3 C 0.6981(2) 0.47592(11) 0.16801(11) 0.0230(5) Uani 1 1 d . . . .
H3 H 0.6765 0.4576 0.1235 0.028 Uiso 1 1 calc R . . .
C4 C 0.8088(2) 0.45736(11) 0.21594(12) 0.0267(5) Uani 1 1 d . . . .
H4 H 0.8607 0.4261 0.2038 0.032 Uiso 1 1 calc R . . .
C38 C 0.0825(2) 0.49395(10) 0.13461(11) 0.0212(4) Uani 1 1 d . . . .
H38 H -0.0011 0.5083 0.1225 0.025 Uiso 1 1 calc R . . .
C40 C 0.3313(2) 0.45111(10) 0.17133(10) 0.0190(4) Uani 1 1 d . . . .
H40 H 0.4147 0.4364 0.1829 0.023 Uiso 1 1 calc R . . .
C43 C 0.61816(18) 0.52212(10) 0.18612(10) 0.0154(4) Uani 1 1 d . . . .
C49 C 0.30823(18) 0.69370(9) 0.29594(10) 0.0143(4) Uani 1 1 d . . . .
C51 C 0.60788(19) 0.43509(10) 0.37291(10) 0.0183(4) Uani 1 1 d . . . .
H51 H 0.6458 0.4744 0.3883 0.022 Uiso 1 1 calc R . . .
C54 C 0.1281(2) 0.45829(10) 0.08723(10) 0.0227(4) Uani 1 1 d . . . .
H54 H 0.0760 0.4489 0.0431 0.027 Uiso 1 1 calc R . . .
C55 C 0.1517(2) 0.52049(11) 0.46207(11) 0.0246(5) Uani 1 1 d . . . .
H55 H 0.1001 0.5219 0.4930 0.030 Uiso 1 1 calc R . . .
C58 C 0.24489(18) 0.73036(10) 0.33622(10) 0.0175(4) Uani 1 1 d . . . .
H58 H 0.1732 0.7543 0.3149 0.021 Uiso 1 1 calc R . . .
C61 C 0.31337(17) 0.65644(9) 0.18224(10) 0.0125(4) Uani 1 1 d . . . .
C63 C 0.50057(18) 0.79563(9) 0.28711(10) 0.0137(4) Uani 1 1 d . . . .
H63 H 0.5121 0.7795 0.3323 0.016 Uiso 1 1 calc R . . .
C69 C 0.20940(18) 0.56191(10) 0.36088(10) 0.0169(4) Uani 1 1 d . . . .
H69 H 0.1979 0.5920 0.3248 0.020 Uiso 1 1 calc R . . .
C77 C 0.25654(18) 0.65142(9) 0.10608(10) 0.0148(4) Uani 1 1 d . . . .
C84 C 0.45746(18) 0.65808(10) 0.39999(10) 0.0191(4) Uani 1 1 d . . . .
C86 C 0.2465(2) 0.47452(11) 0.47080(11) 0.0228(4) Uani 1 1 d . . . .
H86 H 0.2591 0.4455 0.5079 0.027 Uiso 1 1 calc R . . .
C88 C 0.84334(19) 0.78265(10) 0.33294(11) 0.0192(4) Uani 1 1 d . . . .
H88 H 0.8279 0.7990 0.2876 0.023 Uiso 1 1 calc R . . .
C96 C 0.2917(2) 0.73012(11) 0.40883(12) 0.0249(5) Uani 1 1 d . . . .
H96 H 0.2506 0.7546 0.4360 0.030 Uiso 1 1 calc R . . .
C100 C 0.74421(18) 0.67428(9) 0.21109(10) 0.0129(4) Uani 1 1 d . . . .
C101 C 0.16049(19) 0.50865(9) 0.20039(10) 0.0172(4) Uani 1 1 d . . . .
H101 H 0.1284 0.5327 0.2318 0.021 Uiso 1 1 calc R . . .
C103 C 0.2922(2) 0.58708(11) 0.00996(10) 0.0208(4) Uani 1 1 d . . . .
H103 H 0.3381 0.5561 -0.0073 0.025 Uiso 1 1 calc R . . .
C106 C 0.68137(18) 0.66285(9) 0.14078(10) 0.0144(4) Uani 1 1 d . . . .
H106 H 0.5938 0.6681 0.1259 0.017 Uiso 1 1 calc R . . .
C115 C 0.13331(19) 0.56444(11) 0.40736(11) 0.0216(4) Uani 1 1 d . . . .
H115 H 0.0700 0.5955 0.4019 0.026 Uiso 1 1 calc R . . .
C120 C 0.9358(2) 0.81042(10) 0.38642(12) 0.0234(5) Uani 1 1 d . . . .
H120 H 0.9841 0.8445 0.3767 0.028 Uiso 1 1 calc R . . .
C121 C 0.9566(2) 0.78748(12) 0.45435(12) 0.0276(5) Uani 1 1 d . . . .
H121 H 1.0190 0.8060 0.4902 0.033 Uiso 1 1 calc R . . .
C126 C 0.7930(2) 0.70830(11) 0.41554(11) 0.0227(4) Uani 1 1 d . . . .
H126 H 0.7448 0.6744 0.4257 0.027 Uiso 1 1 calc R . . .
C131 C 0.2522(2) 0.43670(11) 0.10607(11) 0.0228(4) Uani 1 1 d . . . .
H131 H 0.2830 0.4122 0.0746 0.027 Uiso 1 1 calc R . . .
C134 C 0.30366(18) 0.51462(9) 0.36744(10) 0.0147(4) Uani 1 1 d . . . .
C137 C 0.42385(18) 0.84948(9) 0.26640(11) 0.0177(4) Uani 1 1 d . . . .
H137 H 0.3836 0.8688 0.2975 0.021 Uiso 1 1 calc R . . .
C143 C 0.8794(2) 0.63588(10) 0.11453(11) 0.0207(4) Uani 1 1 d . . . .
H143 H 0.9242 0.6232 0.0824 0.025 Uiso 1 1 calc R . . .
C147 C 0.6739(2) 0.37801(11) 0.39439(11) 0.0223(4) Uani 1 1 d . . . .
H147 H 0.7552 0.3794 0.4241 0.027 Uiso 1 1 calc R . . .
C150 C 0.4953(2) 0.31713(10) 0.32920(10) 0.0191(4) Uani 1 1 d . . . .
H150 H 0.4570 0.2776 0.3152 0.023 Uiso 1 1 calc R . . .
C155 C 0.3232(2) 0.47161(10) 0.42391(10) 0.0186(4) Uani 1 1 d . . . .
H155 H 0.3874 0.4410 0.4302 0.022 Uiso 1 1 calc R . . .
C159 C 0.3260(2) 0.60530(8) 0.08023(11) 0.0160(4) Uani 1 1 d . . . .
C163 C 0.40771(19) 0.87418(10) 0.19941(11) 0.0200(4) Uani 1 1 d . . . .
H163 H 0.3554 0.9097 0.1852 0.024 Uiso 1 1 calc R . . .
C165 C 0.87614(18) 0.66535(9) 0.23240(11) 0.0171(4) Uani 1 1 d . . . .
H165 H 0.9192 0.6718 0.2791 0.021 Uiso 1 1 calc R . . .
C171 C 0.8422(2) 0.48510(11) 0.28156(11) 0.0244(5) Uani 1 1 d . . . .
H171 H 0.9183 0.4748 0.3136 0.029 Uiso 1 1 calc R . . .
C174 C 0.6184(2) 0.31929(10) 0.37151(10) 0.0198(4) Uani 1 1 d . . . .
H174 H 0.6636 0.2813 0.3845 0.024 Uiso 1 1 calc R . . .
C179 C 0.43057(18) 0.58426(10) 0.13897(10) 0.0140(4) Uani 1 1 d . . . .
C181 C 0.8846(2) 0.73711(12) 0.46888(12) 0.0296(5) Uani 1 1 d . . . .
H181 H 0.8976 0.7224 0.5147 0.035 Uiso 1 1 calc R . . .
C187 C 0.7582(2) 0.52886(10) 0.29793(10) 0.0196(4) Uani 1 1 d . . . .
O7A O 0.7213(14) 0.5614(4) 0.3586(3) 0.012(3) Uani 0.197(11) 1 d . P A 2
O1A O 0.5455(8) 0.6301(4) 0.4439(8) 0.014(3) Uani 0.197(11) 1 d . P A 2
H1A H 0.5798 0.6038 0.4237 0.021 Uiso 0.197(11) 1 calc GR P A 2

loop_
_atom_site_aniso_label
_atom_site_aniso_U_11
_atom_site_aniso_U_22
_atom_site_aniso_U_33
_atom_site_aniso_U_23
_atom_site_aniso_U_13
_atom_site_aniso_U_12
Ru4 0.00997(14) 0.00990(14) 0.00960(13) 0.00025(4) 0.00203(9) -0.00002(4)
P2 0.0105(2) 0.0105(3) 0.0115(2) 0.00039(16) 0.00214(18) 0.00008(16)
P7 0.0127(2) 0.0105(3) 0.0116(2) -0.00041(16) 0.00307(18) -0.00140(17)
O1 0.0160(11) 0.0172(11) 0.0074(14) -0.0016(9) 0.0025(9) 0.0009(7)
O7 0.014(2) 0.0193(10) 0.0153(9) -0.0012(7) 0.0013(8) 0.0038(8)
N11 0.0132(7) 0.0107(8) 0.0159(8) -0.0011(6) 0.0070(6) -0.0016(6)
N13 0.0165(8) 0.0129(8) 0.0163(8) 0.0005(6) 0.0083(6) 0.0010(6)
N16 0.0123(8) 0.0114(8) 0.0148(8) 0.0000(6) 0.0032(6) -0.0004(6)
N21 0.0157(8) 0.0174(8) 0.0147(8) -0.0024(6) 0.0054(6) -0.0022(6)
C1 0.0245(11) 0.0170(10) 0.0181(10) 0.0027(7) 0.0009(8) 0.0027(8)
N5 0.0122(8) 0.0113(7) 0.0141(8) -0.0004(6) 0.0040(6) -0.0014(6)
C12 0.0108(8) 0.0115(9) 0.0157(9) -0.0009(7) 0.0019(7) -0.0030(7)
C14 0.0116(9) 0.0152(10) 0.0156(9) -0.0004(7) 0.0012(7) 0.0016(7)
C17 0.0154(9) 0.0146(9) 0.0136(9) 0.0007(7) 0.0050(7) 0.0014(7)
C23 0.0160(9) 0.0170(10) 0.0175(9) -0.0013(8) 0.0027(7) -0.0020(8)
C29 0.0311(12) 0.0301(12) 0.0137(10) -0.0006(8) 0.0042(9) -0.0121(9)
C31 0.0157(9) 0.0231(10) 0.0160(9) 0.0021(8) 0.0021(7) 0.0003(8)
C5 0.0134(9) 0.0158(10) 0.0288(11) 0.0017(8) 0.0083(8) 0.0021(7)
C10 0.0165(9) 0.0102(9) 0.0144(9) 0.0024(7) 0.0034(7) -0.0014(7)
C11 0.0203(10) 0.0150(9) 0.0167(9) 0.0007(7) 0.0036(8) 0.0024(8)
C2 0.0187(10) 0.0320(12) 0.0151(10) 0.0041(8) -0.0023(8) 0.0012(9)
C19 0.0232(10) 0.0156(10) 0.0158(9) -0.0015(7) 0.0072(8) 0.0014(8)
C27 0.0262(11) 0.0364(12) 0.0102(9) -0.0013(9) 0.0007(8) -0.0007(10)
C3 0.0248(11) 0.0288(12) 0.0154(9) -0.0031(8) 0.0053(8) 0.0083(9)
C4 0.0239(11) 0.0306(12) 0.0265(11) 0.0039(9) 0.0081(9) 0.0121(9)
C38 0.0209(10) 0.0164(10) 0.0226(10) 0.0051(8) -0.0014(8) -0.0019(8)
C40 0.0198(10) 0.0194(10) 0.0175(9) -0.0010(7) 0.0047(8) -0.0026(8)
C43 0.0168(9) 0.0150(9) 0.0150(9) -0.0014(7) 0.0053(7) 0.0004(7)
C49 0.0131(9) 0.0135(9) 0.0173(9) -0.0009(7) 0.0057(7) -0.0029(7)
C51 0.0186(10) 0.0186(10) 0.0159(9) -0.0004(7) 0.0012(8) -0.0036(8)
C54 0.0283(11) 0.0211(11) 0.0147(9) 0.0007(8) -0.0021(8) -0.0074(9)
C55 0.0223(11) 0.0368(13) 0.0175(10) -0.0082(8) 0.0099(8) -0.0123(9)
C58 0.0154(9) 0.0161(10) 0.0214(10) -0.0017(7) 0.0055(8) 0.0017(7)
C61 0.0102(8) 0.0118(9) 0.0145(9) 0.0034(7) 0.0015(7) -0.0014(7)
C63 0.0121(8) 0.0123(9) 0.0163(9) -0.0018(7) 0.0028(7) -0.0021(7)
C69 0.0153(9) 0.0165(10) 0.0187(9) -0.0011(7) 0.0039(7) -0.0035(7)
C77 0.0136(9) 0.0170(10) 0.0141(9) 0.0024(7) 0.0039(7) -0.0038(7)
C84 0.0176(10) 0.0176(10) 0.0190(10) 0.0040(8) -0.0010(8) -0.0079(8)
C86 0.0272(11) 0.0246(11) 0.0167(9) -0.0004(8) 0.0057(8) -0.0086(9)
C88 0.0188(10) 0.0200(10) 0.0182(10) -0.0008(8) 0.0040(8) -0.0027(8)
C96 0.0309(12) 0.0259(11) 0.0227(11) -0.0074(9) 0.0155(9) -0.0055(9)
C100 0.0158(9) 0.0085(8) 0.0152(9) 0.0022(7) 0.0058(7) 0.0006(7)
C101 0.0190(10) 0.0129(9) 0.0185(9) -0.0005(7) 0.0025(8) -0.0021(7)
C103 0.0218(10) 0.0257(10) 0.0136(10) -0.0010(8) 0.0019(8) 0.0000(9)
C106 0.0143(9) 0.0125(9) 0.0171(9) 0.0000(7) 0.0053(7) -0.0022(7)
C115 0.0154(9) 0.0238(11) 0.0265(10) -0.0073(8) 0.0071(8) -0.0050(8)
C120 0.0207(10) 0.0206(11) 0.0281(11) -0.0045(8) 0.0047(9) -0.0073(8)
C121 0.0203(11) 0.0308(12) 0.0250(11) -0.0053(9) -0.0064(8) -0.0059(9)
C126 0.0228(11) 0.0241(11) 0.0177(10) 0.0052(8) -0.0015(8) -0.0049(9)
C131 0.0270(11) 0.0253(11) 0.0170(9) -0.0058(8) 0.0071(8) -0.0055(8)
C134 0.0159(9) 0.0151(9) 0.0131(9) -0.0055(7) 0.0038(7) -0.0067(7)
C137 0.0159(9) 0.0128(9) 0.0250(10) -0.0049(7) 0.0065(8) 0.0001(7)
C143 0.0245(11) 0.0153(10) 0.0271(10) 0.0012(8) 0.0153(9) 0.0012(8)
C147 0.0186(10) 0.0230(10) 0.0223(10) 0.0043(9) -0.0006(8) 0.0022(9)
C150 0.0233(10) 0.0145(10) 0.0201(10) -0.0018(7) 0.0067(8) 0.0012(8)
C155 0.0204(10) 0.0195(10) 0.0150(9) -0.0021(8) 0.0031(8) -0.0050(8)
C159 0.0175(11) 0.0166(11) 0.0152(11) 0.0004(6) 0.0063(9) -0.0043(7)
C163 0.0177(10) 0.0128(10) 0.0272(11) 0.0009(8) 0.0012(8) 0.0022(8)
C165 0.0173(10) 0.0125(9) 0.0213(10) 0.0016(7) 0.0043(8) 0.0008(7)
C171 0.0229(11) 0.0222(11) 0.0256(11) 0.0060(8) 0.0014(9) 0.0016(8)
C174 0.0228(10) 0.0184(10) 0.0202(10) 0.0012(8) 0.0089(8) 0.0070(8)
C179 0.0149(9) 0.0146(9) 0.0128(9) 0.0016(8) 0.0040(7) -0.0049(8)
C181 0.0306(12) 0.0332(13) 0.0194(10) 0.0030(9) -0.0040(9) -0.0062(10)
C187 0.0305(11) 0.0130(9) 0.0126(9) 0.0018(7) 0.0003(8) -0.0055(8)
O7A 0.013(8) 0.013(4) 0.008(3) -0.001(2) -0.001(3) -0.005(3)
O1A 0.015(4) 0.015(4) 0.011(6) -0.001(4) 0.002(3) 0.005(3)

loop_
_atom_type_symbol
_atom_type_description
_atom_type_scat_dispersion_real
_atom_type_scat_dispersion_imag
_atom_type_scat_source
C C 0.0181 0.0091 'International Tables Vol C Tables 4.2.6.8 and 6.1.1.4'
H H 0.0000 0.0000 'International Tables Vol C Tables 4.2.6.8 and 6.1.1.4'
N N 0.0311 0.0180 'International Tables Vol C Tables 4.2.6.8 and 6.1.1.4'
O O 0.0492 0.0322 'International Tables Vol C Tables 4.2.6.8 and 6.1.1.4'
P P 0.2955 0.4335 'International Tables Vol C Tables 4.2.6.8 and 6.1.1.4'
Ru Ru 0.0552 3.2960 'International Tables Vol C Tables 4.2.6.8 and 6.1.1.4'

loop_
_geom_angle_atom_site_label_1
_geom_angle_atom_site_label_2
_geom_angle_atom_site_label_3
_geom_angle
P2 Ru4 P7 175.813(16)
O1 Ru4 P2 96.18(6)
O1 Ru4 P7 87.85(6)
N11 Ru4 P2 92.11(4)
N11 Ru4 P7 90.87(4)
N11 Ru4 O1 60.01(8)
N11 Ru4 N13 178.94(6)
N11 Ru4 O7A 126.2(2)
N13 Ru4 P2 87.94(5)
N13 Ru4 P7 89.03(5)
N13 Ru4 O1 121.04(8)
N13 Ru4 O7A 54.9(2)
N5 Ru4 P2 88.10(5)
N5 Ru4 P7 89.00(5)
N5 Ru4 O1 148.93(8)
N5 Ru4 N11 89.15(7)
N5 Ru4 N13 89.79(7)
N5 Ru4 O7A 144.1(2)
O7A Ru4 P2 84.6(2)
O7A Ru4 P7 96.0(2)
C12 P2 Ru4 114.38(6)
C12 P2 C14 99.32(9)
C12 P2 C100 105.70(8)
C14 P2 Ru4 121.82(6)
C100 P2 Ru4 111.43(6)
C100 P2 C14 102.29(9)
C17 P7 Ru4 117.17(6)
C17 P7 C10 101.73(9)
C17 P7 C134 101.55(9)
C10 P7 Ru4 113.04(6)
C134 P7 Ru4 116.80(6)
C134 P7 C10 104.58(9)
C84 O1 Ru4 88.76(17)
C49 N11 Ru4 131.05(13)
C49 N11 C84 125.03(16)
C84 N11 Ru4 103.92(13)
C43 N13 Ru4 124.06(13)
C187 N13 Ru4 116.65(13)
C187 N13 C43 119.30(16)
C61 N16 C49 124.23(16)
C179 N21 C43 125.70(16)
C163 C1 C11 120.29(19)
C61 N5 Ru4 123.10(13)
C179 N5 Ru4 125.52(14)
C179 N5 C61 111.02(16)
C11 C12 P2 126.04(14)
C63 C12 P2 115.28(14)
C63 C12 C11 118.69(17)
C88 C14 P2 119.38(14)
C126 C14 P2 121.53(15)
C126 C14 C88 119.05(18)
C23 C17 P7 122.03(15)
C51 C17 P7 119.20(15)
C51 C17 C23 118.68(18)
C150 C23 C17 120.49(18)
C84 C29 C96 117.56(19)
C77 C31 C2 117.22(19)
C143 C5 C165 120.46(19)
C40 C10 P7 118.43(15)
C40 C10 C101 117.81(18)
C101 C10 P7 123.62(15)
C1 C11 C12 120.38(18)
C27 C2 C31 121.5(2)
C106 C19 C143 120.47(19)
C2 C27 C103 121.23(19)
C4 C3 C43 120.42(19)
C171 C4 C3 120.1(2)
C54 C38 C101 120.6(2)
C131 C40 C10 120.73(19)
N13 C43 N21 125.00(17)
N13 C43 C3 118.83(18)
N21 C43 C3 116.17(17)
N11 C49 N16 121.54(16)
N11 C49 C58 118.09(18)
N16 C49 C58 120.33(18)
C17 C51 C147 120.60(19)
C38 C54 C131 119.20(19)
C86 C55 C115 120.37(18)
C96 C58 C49 118.47(19)
N16 C61 N5 130.84(17)
N16 C61 C77 122.43(17)
N5 C61 C77 106.68(16)
C137 C63 C12 120.66(18)
C115 C69 C134 120.87(19)
C31 C77 C61 131.46(18)
C31 C77 C159 121.40(18)
C159 C77 C61 107.12(17)
O1 C84 N11 107.3(2)
O1 C84 C29 133.7(2)
N11 C84 C29 118.99(19)
O1A C84 N11 138.1(8)
O1A C84 C29 102.9(8)
C55 C86 C155 120.0(2)
C120 C88 C14 120.30(19)
C58 C96 C29 121.85(19)
C106 C100 P2 119.92(14)
C106 C100 C165 118.61(17)
C165 C100 P2 121.25(15)
C38 C101 C10 120.71(19)
C159 C103 C27 117.3(2)
C19 C106 C100 120.61(18)
C69 C115 C55 119.8(2)
C121 C120 C88 120.1(2)
C181 C121 C120 120.0(2)
C181 C126 C14 120.1(2)
C54 C131 C40 120.93(19)
C69 C134 P7 120.62(15)
C155 C134 P7 120.76(15)
C155 C134 C69 118.62(18)
C163 C137 C63 119.83(18)
C5 C143 C19 119.52(18)
C174 C147 C51 120.06(19)
C23 C150 C174 120.17(19)
C86 C155 C134 120.2(2)
C77 C159 C179 107.44(17)
C103 C159 C77 121.3(2)
C103 C159 C179 131.26(19)
C137 C163 C1 120.10(19)
C5 C165 C100 120.31(19)
C4 C171 C187 117.4(2)
C147 C174 C150 119.94(19)
N21 C179 N5 128.71(18)
N21 C179 C159 123.75(17)
N5 C179 C159 107.54(17)
C121 C181 C126 120.4(2)
O7 C187 N13 121.6(2)
O7 C187 C171 114.9(2)
N13 C187 C171 123.46(18)
N13 C187 O7A 91.5(5)
C171 C187 O7A 143.2(5)
C187 O7A Ru4 96.6(4)

loop_
_geom_bond_atom_site_label_1
_geom_bond_atom_site_label_2
_geom_bond_distance
Ru4 P2 2.3933(5)
Ru4 P7 2.4238(5)
Ru4 O1 2.327(4)
Ru4 N11 1.9924(15)
Ru4 N13 2.0751(15)
Ru4 N5 1.9716(16)
Ru4 O7A 2.348(14)
P2 C12 1.8309(19)
P2 C14 1.836(2)
P2 C100 1.8339(18)
P7 C17 1.834(2)
P7 C10 1.8508(19)
P7 C134 1.8436(19)
O1 C84 1.351(3)
O7 C187 1.341(3)
N11 C49 1.336(3)
N11 C84 1.355(3)
N13 C43 1.369(2)
N13 C187 1.347(3)
N16 C49 1.390(3)
N16 C61 1.308(2)
N21 C43 1.381(3)
N21 C179 1.310(3)
C1 C11 1.389(3)
C1 C163 1.386(3)
N5 C61 1.389(2)
N5 C179 1.365(3)
C12 C11 1.399(3)
C12 C63 1.399(3)
C14 C88 1.398(3)
C14 C126 1.393(3)
C17 C23 1.404(3)
C17 C51 1.392(3)
C23 C150 1.386(3)
C29 C84 1.390(3)
C29 C96 1.399(3)
C31 C2 1.398(3)
C31 C77 1.390(3)
C5 C143 1.388(3)
C5 C165 1.391(3)
C10 C40 1.398(3)
C10 C101 1.405(3)
C2 C27 1.386(3)
C19 C106 1.384(3)
C19 C143 1.391(3)
C27 C103 1.400(3)
C3 C4 1.384(3)
C3 C43 1.401(3)
C4 C171 1.378(3)
C38 C54 1.380(3)
C38 C101 1.391(3)
C40 C131 1.387(3)
C49 C58 1.402(3)
C51 C147 1.394(3)
C54 C131 1.381(3)
C55 C86 1.384(3)
C55 C115 1.388(3)
C58 C96 1.392(3)
C61 C77 1.475(3)
C63 C137 1.393(3)
C69 C115 1.384(3)
C69 C134 1.402(3)
C77 C159 1.395(3)
C84 O1A 1.259(8)
C86 C155 1.396(3)
C88 C120 1.385(3)
C100 C106 1.401(3)
C100 C165 1.403(3)
C103 C159 1.392(3)
C120 C121 1.385(3)
C121 C181 1.380(3)
C126 C181 1.387(3)
C134 C155 1.400(3)
C137 C163 1.386(3)
C147 C174 1.384(3)
C150 C174 1.388(3)
C159 C179 1.469(3)
C171 C187 1.385(3)
C187 O7A 1.514(10)
